data_7247829
loop_
_publ_author_name
'Huang, Mingqing'
'Huang, Haiyang'
'You, Mengyao'
'Zhang, Xinxin'
'Sun, Longgen'
'Chen, Chao'
'Mei, Zhichao'
'Yang, Ruchun'
'Xiao, Qiang'

_publ_section_title
;
 Direct air-induced arylphosphinoyl radicals for the synthesis of
 benzo[b]phosphole oxides
;
_journal_issue 1
_journal_name_full 'Green Chemistry'
_journal_page_first 295
_journal_page_last 299
_journal_paper_doi 10.1039/D3GC03947A
_journal_volume 26
_journal_year 2024
_chemical_formula_moiety 'C28 H25 O P, 1[HCCl3]'
_chemical_formula_sum 'C28 H25 O P'
_chemical_formula_weight 408.45
_space_group_crystal_system monoclinic
_space_group_IT_number 14
_space_group_name_Hall '-P 2yn'
_space_group_name_H-M_alt 'P 1 21/n 1'
_atom_sites_solution_hydrogens geom
_atom_sites_solution_primary iterative
_audit_creation_date 2023-10-10
_audit_creation_method
;
Olex2 1.3
(compiled Nov 21 2019 18:26:39 for OlexSys, GUI svn.r6003)
;
_audit_update_record
;
2023-10-12 deposited with the CCDC.	2023-12-04 downloaded from the CCDC.
;
_cell_angle_alpha 90
_cell_angle_beta 106.577(3)
_cell_angle_gamma 90
_cell_formula_units_Z 4
_cell_length_a 13.961(2)
_cell_length_b 9.9168(16)
_cell_length_c 21.452(3)
_cell_measurement_reflns_used 2409
_cell_measurement_temperature 296.15
_cell_measurement_theta_max 21.235
_cell_measurement_theta_min 2.280
_cell_volume 2846.6(7)
_computing_cell_refinement 'SAINT v8.34A (Bruker, 2013)'
_computing_data_reduction 'SAINT v8.34A (Bruker, 2013)'
_computing_molecular_graphics 'Olex2 1.3 (Dolomanov et al., 2009)'
_computing_publication_material 'Olex2 1.3 (Dolomanov et al., 2009)'
_computing_structure_refinement 'SHELXL 2014/7 (Sheldrick, 2015)'
_computing_structure_solution 'olex2.solve 1.3 (Bourhis et al., 2015)'
_diffrn_ambient_temperature 296.15
_diffrn_measured_fraction_theta_full 0.997
_diffrn_measured_fraction_theta_max 0.976
_diffrn_measurement_device_type 'Bruker Smart APEX-II'
_diffrn_radiation_type MoK\a
_diffrn_radiation_wavelength 0.71073
_diffrn_reflns_av_R_equivalents 0.0952
_diffrn_reflns_av_unetI/netI 0.1130
_diffrn_reflns_Laue_measured_fraction_full 0.997
_diffrn_reflns_Laue_measured_fraction_max 0.976
_diffrn_reflns_limit_h_max 18
_diffrn_reflns_limit_h_min -18
_diffrn_reflns_limit_k_max 12
_diffrn_reflns_limit_k_min -12
_diffrn_reflns_limit_l_max 22
_diffrn_reflns_limit_l_min -28
_diffrn_reflns_number 16736
_diffrn_reflns_point_group_measured_fraction_full 0.997
_diffrn_reflns_point_group_measured_fraction_max 0.976
_diffrn_reflns_theta_full 25.242
_diffrn_reflns_theta_max 27.613
_diffrn_reflns_theta_min 2.556
_diffrn_source_current 30.0
_diffrn_source_power 1.5
_diffrn_source_voltage 50.0
_exptl_absorpt_coefficient_mu 0.110
_exptl_absorpt_correction_T_max 0.7456
_exptl_absorpt_correction_T_min 0.6734
_exptl_absorpt_correction_type multi-scan
_exptl_absorpt_process_details
;
SADABS-2014/5 (Bruker,2014/5) was used for absorption correction.
wR2(int) was 0.0886 before and 0.0341 after correction.
The Ratio of minimum to maximum transmission is 0.9032.
The \l/2 correction factor is 0.00150.
;
_exptl_crystal_colour 'clear light colourless'
_exptl_crystal_colour_lustre clear
_exptl_crystal_colour_modifier light
_exptl_crystal_colour_primary colourless
_exptl_crystal_density_diffrn 0.953
_exptl_crystal_description block
_exptl_crystal_F_000 864
_exptl_crystal_size_max 0.03
_exptl_crystal_size_mid 0.02
_exptl_crystal_size_min 0.01
_refine_diff_density_max 0.217
_refine_diff_density_min -0.353
_refine_diff_density_rms 0.047
_refine_ls_extinction_method none
_refine_ls_goodness_of_fit_ref 0.836
_refine_ls_hydrogen_treatment constr
_refine_ls_matrix_type full
_refine_ls_number_parameters 273
_refine_ls_number_reflns 6460
_refine_ls_number_restraints 1
_refine_ls_restrained_S_all 0.836
_refine_ls_R_factor_all 0.1132
_refine_ls_R_factor_gt 0.0555
_refine_ls_shift/su_max 0.000
_refine_ls_shift/su_mean 0.000
_refine_ls_structure_factor_coef Fsqd
_refine_ls_weighting_details 'w=1/[\s^2^(Fo^2^)+(0.0666P)^2^] where P=(Fo^2^+2Fc^2^)/3'
_refine_ls_weighting_scheme calc
_refine_ls_wR_factor_gt 0.1352
_refine_ls_wR_factor_ref 0.1541
_reflns_Friedel_coverage 0.000
_reflns_number_gt 2888
_reflns_number_total 6460
_reflns_threshold_expression 'I > 2\s(I)'
_cod_data_source_file d3gc03947a3.cif
_cod_data_source_block 221119huanghy2_0m
_cod_depositor_comments 'Adding full bibliography for 7247828--7247829.cif.'
_cod_original_cell_volume 2846.6(8)
_cod_database_code 7247829
_shelx_shelxl_version_number 2014/7
_shelx_space_group_comment
;
The symmetry employed for this shelxl refinement is uniquely defined
by the following loop, which should always be used as a source of
symmetry information in preference to the above space-group names.
They are only intended as comments.
;
_shelx_estimated_absorpt_t_max 0.999
_shelx_estimated_absorpt_t_min 0.997
_olex2_refinement_description
;
1. Fixed Uiso
 At 1.2 times of:
  All C(H) groups
 At 1.5 times of:
  All C(H,H,H) groups
2. Rigid bond restraints
 C3, C4
 with sigma for 1-2 distances of 0.001 and sigma for 1-3 distances of 0.001
3.a Aromatic/amide H refined with riding coordinates:
 C6(H6), C13(H13), C12(H12), C15(H15), C3(H3), C5(H5), C2(H2), C22(H22),
 C9(H9), C28(H28), C18(H18), C10(H10), C19(H19), C20(H20), C27(H27), C24(H24),
 C21(H21), C26(H26), C25(H25)
3.b Idealised Me refined as rotating group:
 C7(H7A,H7B,H7C), C14(H14A,H14B,H14C)
;
_smtbx_masks_void_probe_radius 1.2
_smtbx_masks_void_truncation_radius 1.2
_olex2_submission_special_instructions 'No special instructions were received'

loop_
_space_group_symop_operation_xyz
'x, y, z'
'-x+1/2, y+1/2, -z+1/2'
'-x, -y, -z'
'x-1/2, -y-1/2, z-1/2'

loop_
_atom_site_label
_atom_site_type_symbol
_atom_site_fract_x
_atom_site_fract_y
_atom_site_fract_z
_atom_site_U_iso_or_equiv
_atom_site_adp_type
_atom_site_occupancy
_atom_site_site_symmetry_order
_atom_site_calc_flag
_atom_site_refinement_flags_posn
_atom_site_refinement_flags_adp
_atom_site_refinement_flags_occupancy
_atom_site_disorder_assembly
_atom_site_disorder_group
P1 P 0.53464(4) 0.37313(6) 0.72827(3) 0.0531(2) Uani 1 1 d . . . . .
O1 O 0.57362(12) 0.37006(18) 0.67079(9) 0.0733(5) Uani 1 1 d . . . . .
C1 C 0.36662(14) 0.4758(2) 0.76216(10) 0.0408(5) Uani 1 1 d . . . . .
C8 C 0.26651(16) 0.5169(2) 0.61049(11) 0.0471(6) Uani 1 1 d . . . . .
C16 C 0.40763(15) 0.4370(2) 0.70771(11) 0.0438(5) Uani 1 1 d . . . . .
C6 C 0.33092(15) 0.3811(2) 0.79762(11) 0.0471(6) Uani 1 1 d . . . . .
H6 H 0.3307 0.2902 0.7869 0.057 Uiso 1 1 calc R U . . .
C13 C 0.18762(16) 0.5359(2) 0.63738(11) 0.0496(6) Uani 1 1 d . . . . .
H13 H 0.1944 0.5075 0.6797 0.059 Uiso 1 1 calc R U . . .
C4 C 0.29481(17) 0.5539(3) 0.86730(11) 0.0540(6) Uani 1 1 d . U . . .
C17 C 0.53624(16) 0.2069(2) 0.76237(12) 0.0511(6) Uani 1 1 d . . . . .
C12 C 0.10001(17) 0.5958(2) 0.60248(12) 0.0566(6) Uani 1 1 d . . . . .
H12 H 0.0489 0.6068 0.6219 0.068 Uiso 1 1 calc R U . . .
C11 C 0.08519(19) 0.6405(2) 0.53914(13) 0.0622(7) Uani 1 1 d . . . . .
C15 C 0.36374(17) 0.4582(2) 0.64423(12) 0.0501(6) Uani 1 1 d . . . . .
H15 H 0.4014 0.4311 0.6170 0.060 Uiso 1 1 calc R U . . .
C3 C 0.33103(17) 0.6487(2) 0.83173(12) 0.0584(6) Uani 1 1 d . U . . .
H3 H 0.3318 0.7394 0.8429 0.070 Uiso 1 1 calc R U . . .
C23 C 0.60838(16) 0.4787(2) 0.79174(13) 0.0552(7) Uani 1 1 d . . . . .
C5 C 0.29543(16) 0.4212(3) 0.84904(12) 0.0554(6) Uani 1 1 d . . . . .
H5 H 0.2713 0.3560 0.8718 0.066 Uiso 1 1 calc R U . . .
C2 C 0.36593(16) 0.6103(2) 0.78015(12) 0.0523(6) Uani 1 1 d . . . . .
H2 H 0.3894 0.6758 0.7571 0.063 Uiso 1 1 calc R U . . .
C22 C 0.46012(18) 0.1154(3) 0.73578(13) 0.0604(7) Uani 1 1 d . . . . .
H22 H 0.4028 0.1451 0.7048 0.073 Uiso 1 1 calc R U . . .
C9 C 0.2501(2) 0.5564(3) 0.54587(12) 0.0688(8) Uani 1 1 d . . . . .
H9 H 0.2994 0.5414 0.5253 0.083 Uiso 1 1 calc R U . . .
C28 C 0.59654(19) 0.4851(3) 0.85386(14) 0.0671(7) Uani 1 1 d . . . . .
H28 H 0.5485 0.4316 0.8642 0.081 Uiso 1 1 calc R U . . .
C18 C 0.62008(17) 0.1582(3) 0.80908(13) 0.0662(7) Uani 1 1 d . . . . .
H18 H 0.6721 0.2167 0.8286 0.079 Uiso 1 1 calc R U . . .
C10 C 0.1614(2) 0.6175(3) 0.51198(13) 0.0771(8) Uani 1 1 d . . . . .
H10 H 0.1533 0.6439 0.4692 0.092 Uiso 1 1 calc R U . . .
C19 C 0.6268(2) 0.0235(3) 0.82675(15) 0.0782(8) Uani 1 1 d . . . . .
H19 H 0.6837 -0.0075 0.8576 0.094 Uiso 1 1 calc R U . . .
C20 C 0.5516(2) -0.0638(3) 0.79968(15) 0.0779(9) Uani 1 1 d . . . . .
H20 H 0.5568 -0.1541 0.8119 0.093 Uiso 1 1 calc R U . . .
C7 C 0.2559(2) 0.5971(3) 0.92333(13) 0.0859(9) Uani 1 1 d . . . . .
H7A H 0.3112 0.6114 0.9614 0.129 Uiso 1 1 calc R U . . .
H7B H 0.2133 0.5279 0.9320 0.129 Uiso 1 1 calc R U . . .
H7C H 0.2187 0.6793 0.9122 0.129 Uiso 1 1 calc R U . . .
C27 C 0.6553(2) 0.5702(3) 0.90060(15) 0.0832(9) Uani 1 1 d . . . . .
H27 H 0.6460 0.5746 0.9418 0.100 Uiso 1 1 calc R U . . .
C24 C 0.6817(2) 0.5588(3) 0.77839(16) 0.0763(8) Uani 1 1 d . . . . .
H24 H 0.6913 0.5559 0.7372 0.092 Uiso 1 1 calc R U . . .
C14 C -0.0100(2) 0.7123(3) 0.50340(14) 0.0917(10) Uani 1 1 d . . . . .
H14A H -0.0646 0.6776 0.5175 0.138 Uiso 1 1 calc R U . . .
H14B H -0.0232 0.6978 0.4575 0.138 Uiso 1 1 calc R U . . .
H14C H -0.0029 0.8072 0.5125 0.138 Uiso 1 1 calc R U . . .
C21 C 0.4675(2) -0.0172(3) 0.75402(15) 0.0732(8) Uani 1 1 d . . . . .
H21 H 0.4155 -0.0763 0.7355 0.088 Uiso 1 1 calc R U . . .
C26 C 0.7281(2) 0.6487(3) 0.8859(2) 0.0988(11) Uani 1 1 d . . . . .
H26 H 0.7683 0.7052 0.9172 0.119 Uiso 1 1 calc R U . . .
C25 C 0.7403(2) 0.6423(3) 0.8249(2) 0.1026(12) Uani 1 1 d . . . . .
H25 H 0.7889 0.6952 0.8148 0.123 Uiso 1 1 calc R U . . .

loop_
_atom_site_aniso_label
_atom_site_aniso_U_11
_atom_site_aniso_U_22
_atom_site_aniso_U_33
_atom_site_aniso_U_23
_atom_site_aniso_U_13
_atom_site_aniso_U_12
P1 0.0388(3) 0.0607(4) 0.0629(5) 0.0119(3) 0.0193(3) 0.0076(3)
O1 0.0604(11) 0.0958(14) 0.0750(12) 0.0200(10) 0.0374(10) 0.0221(10)
C1 0.0310(11) 0.0432(13) 0.0450(13) 0.0045(11) 0.0055(10) 0.0021(9)
C8 0.0481(14) 0.0503(14) 0.0426(14) 0.0033(11) 0.0124(11) 0.0039(11)
C16 0.0408(13) 0.0429(13) 0.0502(15) 0.0073(11) 0.0171(11) 0.0038(10)
C6 0.0450(13) 0.0424(13) 0.0542(15) 0.0034(11) 0.0144(12) -0.0008(11)
C13 0.0483(14) 0.0528(14) 0.0436(14) 0.0033(11) 0.0066(11) 0.0041(11)
C4 0.0454(14) 0.0692(17) 0.0431(14) -0.0032(12) 0.0056(11) 0.0115(11)
C17 0.0351(13) 0.0572(15) 0.0617(16) 0.0073(12) 0.0150(12) 0.0115(11)
C12 0.0468(15) 0.0586(15) 0.0591(17) -0.0050(13) 0.0066(12) 0.0033(11)
C11 0.0644(18) 0.0564(16) 0.0542(17) 0.0048(13) -0.0015(14) 0.0057(13)
C15 0.0471(14) 0.0544(15) 0.0531(15) 0.0059(12) 0.0209(12) 0.0052(11)
C3 0.0596(16) 0.0506(15) 0.0587(17) -0.0089(11) 0.0066(13) 0.0036(11)
C23 0.0357(13) 0.0541(15) 0.0752(19) 0.0144(13) 0.0146(12) 0.0006(11)
C5 0.0475(15) 0.0647(17) 0.0559(16) 0.0135(13) 0.0181(13) 0.0020(12)
C2 0.0507(14) 0.0477(15) 0.0571(16) 0.0059(12) 0.0130(12) -0.0033(11)
C22 0.0450(15) 0.0621(17) 0.0695(18) -0.0036(14) 0.0086(13) 0.0077(13)
C9 0.0696(19) 0.089(2) 0.0512(17) 0.0139(15) 0.0224(14) 0.0129(15)
C28 0.0476(15) 0.0745(19) 0.071(2) 0.0070(16) 0.0041(14) -0.0072(13)
C18 0.0389(14) 0.0718(19) 0.083(2) 0.0144(15) 0.0104(13) 0.0029(12)
C10 0.089(2) 0.088(2) 0.0485(17) 0.0198(15) 0.0109(16) 0.0133(18)
C19 0.0577(18) 0.074(2) 0.098(2) 0.0287(18) 0.0142(16) 0.0191(16)
C20 0.067(2) 0.0527(17) 0.113(3) 0.0138(17) 0.0230(18) 0.0112(15)
C7 0.078(2) 0.119(3) 0.0597(18) -0.0085(17) 0.0171(16) 0.0165(18)
C27 0.066(2) 0.088(2) 0.083(2) -0.0010(18) 0.0003(17) 0.0016(17)
C24 0.0558(18) 0.0735(19) 0.104(2) 0.0100(18) 0.0306(17) -0.0097(15)
C14 0.077(2) 0.089(2) 0.085(2) 0.0164(17) -0.0165(17) 0.0212(17)
C21 0.0649(18) 0.0522(16) 0.098(2) -0.0044(16) 0.0168(17) -0.0007(14)
C26 0.059(2) 0.086(2) 0.136(3) -0.012(2) 0.002(2) -0.0087(17)
C25 0.067(2) 0.084(2) 0.160(4) 0.000(3) 0.037(2) -0.0245(18)

loop_
_atom_type_symbol
_atom_type_description
_atom_type_scat_dispersion_real
_atom_type_scat_dispersion_imag
_atom_type_scat_source
C C 0.0033 0.0016 'International Tables Vol C Tables 4.2.6.8 and 6.1.1.4'
H H 0.0000 0.0000 'International Tables Vol C Tables 4.2.6.8 and 6.1.1.4'
O O 0.0106 0.0060 'International Tables Vol C Tables 4.2.6.8 and 6.1.1.4'
P P 0.1023 0.0942 'International Tables Vol C Tables 4.2.6.8 and 6.1.1.4'

loop_
_geom_angle_atom_site_label_1
_geom_angle_atom_site_label_2
_geom_angle_atom_site_label_3
_geom_angle
_geom_angle_site_symmetry_1
_geom_angle_site_symmetry_3
_geom_angle_publ_flag
O1 P1 C16 111.71(10) . . ?
O1 P1 C17 110.72(10) . . ?
O1 P1 C23 112.10(11) . . ?
C17 P1 C16 108.43(10) . . ?
C23 P1 C16 106.89(11) . . ?
C23 P1 C17 106.76(11) . . ?
C6 C1 C16 122.23(19) . . ?
C6 C1 C2 117.7(2) . . ?
C2 C1 C16 120.01(19) . . ?
C13 C8 C15 125.4(2) . . ?
C13 C8 C9 116.6(2) . . ?
C9 C8 C15 118.0(2) . . ?
C1 C16 P1 117.83(16) . . ?
C15 C16 P1 115.67(17) . . ?
C15 C16 C1 126.1(2) . . ?
C1 C6 H6 119.8 . . ?
C1 C6 C5 120.4(2) . . ?
C5 C6 H6 119.8 . . ?
C8 C13 H13 119.4 . . ?
C12 C13 C8 121.2(2) . . ?
C12 C13 H13 119.4 . . ?
C3 C4 C7 120.8(2) . . ?
C5 C4 C3 117.2(2) . . ?
C5 C4 C7 122.0(2) . . ?
C22 C17 P1 120.76(18) . . ?
C22 C17 C18 117.1(2) . . ?
C18 C17 P1 121.35(19) . . ?
C13 C12 H12 118.9 . . ?
C13 C12 C11 122.2(2) . . ?
C11 C12 H12 118.9 . . ?
C12 C11 C14 120.8(3) . . ?
C10 C11 C12 116.5(2) . . ?
C10 C11 C14 122.7(3) . . ?
C8 C15 H15 114.5 . . ?
C16 C15 C8 130.9(2) . . ?
C16 C15 H15 114.5 . . ?
C4 C3 H3 119.4 . . ?
C2 C3 C4 121.2(2) . . ?
C2 C3 H3 119.4 . . ?
C28 C23 P1 123.75(18) . . ?
C24 C23 P1 118.4(2) . . ?
C24 C23 C28 117.9(3) . . ?
C6 C5 H5 118.9 . . ?
C4 C5 C6 122.2(2) . . ?
C4 C5 H5 118.9 . . ?
C1 C2 H2 119.4 . . ?
C3 C2 C1 121.2(2) . . ?
C3 C2 H2 119.4 . . ?
C17 C22 H22 119.2 . . ?
C21 C22 C17 121.6(2) . . ?
C21 C22 H22 119.2 . . ?
C8 C9 H9 119.5 . . ?
C10 C9 C8 120.9(2) . . ?
C10 C9 H9 119.5 . . ?
C23 C28 H28 119.6 . . ?
C27 C28 C23 120.9(3) . . ?
C27 C28 H28 119.6 . . ?
C17 C18 H18 119.7 . . ?
C19 C18 C17 120.6(2) . . ?
C19 C18 H18 119.7 . . ?
C11 C10 C9 122.4(2) . . ?
C11 C10 H10 118.8 . . ?
C9 C10 H10 118.8 . . ?
C18 C19 H19 119.5 . . ?
C20 C19 C18 121.0(3) . . ?
C20 C19 H19 119.5 . . ?
C19 C20 H20 120.4 . . ?
C19 C20 C21 119.3(3) . . ?
C21 C20 H20 120.4 . . ?
C4 C7 H7A 109.5 . . ?
C4 C7 H7B 109.5 . . ?
C4 C7 H7C 109.5 . . ?
H7A C7 H7B 109.5 . . ?
H7A C7 H7C 109.5 . . ?
H7B C7 H7C 109.5 . . ?
C28 C27 H27 120.1 . . ?
C26 C27 C28 119.9(3) . . ?
C26 C27 H27 120.1 . . ?
C23 C24 H24 119.4 . . ?
C25 C24 C23 121.1(3) . . ?
C25 C24 H24 119.4 . . ?
C11 C14 H14A 109.5 . . ?
C11 C14 H14B 109.5 . . ?
C11 C14 H14C 109.5 . . ?
H14A C14 H14B 109.5 . . ?
H14A C14 H14C 109.5 . . ?
H14B C14 H14C 109.5 . . ?
C22 C21 C20 120.4(3) . . ?
C22 C21 H21 119.8 . . ?
C20 C21 H21 119.8 . . ?
C27 C26 H26 120.3 . . ?
C25 C26 C27 119.4(3) . . ?
C25 C26 H26 120.3 . . ?
C24 C25 H25 119.6 . . ?
C26 C25 C24 120.8(3) . . ?
C26 C25 H25 119.6 . . ?

loop_
_geom_bond_atom_site_label_1
_geom_bond_atom_site_label_2
_geom_bond_distance
_geom_bond_site_symmetry_2
_geom_bond_publ_flag
P1 O1 1.4832(17) . ?
P1 C16 1.815(2) . ?
P1 C17 1.801(2) . ?
P1 C23 1.792(3) . ?
C1 C16 1.490(3) . ?
C1 C6 1.388(3) . ?
C1 C2 1.390(3) . ?
C8 C13 1.394(3) . ?
C8 C15 1.464(3) . ?
C8 C9 1.395(3) . ?
C16 C15 1.341(3) . ?
C6 H6 0.9300 . ?
C6 C5 1.390(3) . ?
C13 H13 0.9300 . ?
C13 C12 1.374(3) . ?
C4 C3 1.394(3) . ?
C4 C5 1.374(3) . ?
C4 C7 1.515(3) . ?
C17 C22 1.390(3) . ?
C17 C18 1.392(3) . ?
C12 H12 0.9300 . ?
C12 C11 1.387(3) . ?
C11 C10 1.370(4) . ?
C11 C14 1.510(3) . ?
C15 H15 0.9300 . ?
C3 H3 0.9300 . ?
C3 C2 1.384(3) . ?
C23 C28 1.390(3) . ?
C23 C24 1.389(3) . ?
C5 H5 0.9300 . ?
C2 H2 0.9300 . ?
C22 H22 0.9300 . ?
C22 C21 1.368(3) . ?
C9 H9 0.9300 . ?
C9 C10 1.383(3) . ?
C28 H28 0.9300 . ?
C28 C27 1.386(4) . ?
C18 H18 0.9300 . ?
C18 C19 1.384(3) . ?
C10 H10 0.9300 . ?
C19 H19 0.9300 . ?
C19 C20 1.357(4) . ?
C20 H20 0.9300 . ?
C20 C21 1.376(4) . ?
C7 H7A 0.9600 . ?
C7 H7B 0.9600 . ?
C7 H7C 0.9600 . ?
C27 H27 0.9300 . ?
C27 C26 1.386(4) . ?
C24 H24 0.9300 . ?
C24 C25 1.372(4) . ?
C14 H14A 0.9600 . ?
C14 H14B 0.9600 . ?
C14 H14C 0.9600 . ?
C21 H21 0.9300 . ?
C26 H26 0.9300 . ?
C26 C25 1.369(4) . ?
C25 H25 0.9300 . ?

loop_
_geom_torsion_atom_site_label_1
_geom_torsion_atom_site_label_2
_geom_torsion_atom_site_label_3
_geom_torsion_atom_site_label_4
_geom_torsion
_geom_torsion_site_symmetry_1
_geom_torsion_site_symmetry_2
_geom_torsion_site_symmetry_3
_geom_torsion_site_symmetry_4
_geom_torsion_publ_flag
P1 C16 C15 C8 -175.16(19) . . . . ?
P1 C17 C22 C21 169.5(2) . . . . ?
P1 C17 C18 C19 -169.0(2) . . . . ?
P1 C23 C28 C27 -179.2(2) . . . . ?
P1 C23 C24 C25 179.7(2) . . . . ?
O1 P1 C16 C1 -166.24(15) . . . . ?
O1 P1 C16 C15 6.8(2) . . . . ?
O1 P1 C17 C22 -81.7(2) . . . . ?
O1 P1 C17 C18 88.2(2) . . . . ?
O1 P1 C23 C28 -170.96(19) . . . . ?
O1 P1 C23 C24 9.0(2) . . . . ?
C1 C16 C15 C8 -2.8(4) . . . . ?
C1 C6 C5 C4 -0.6(3) . . . . ?
C8 C13 C12 C11 -0.1(4) . . . . ?
C8 C9 C10 C11 -1.0(4) . . . . ?
C16 P1 C17 C22 41.2(2) . . . . ?
C16 P1 C17 C18 -148.94(19) . . . . ?
C16 P1 C23 C28 66.3(2) . . . . ?
C16 P1 C23 C24 -113.7(2) . . . . ?
C16 C1 C6 C5 178.49(19) . . . . ?
C16 C1 C2 C3 -178.1(2) . . . . ?
C6 C1 C16 P1 -79.3(2) . . . . ?
C6 C1 C16 C15 108.5(3) . . . . ?
C6 C1 C2 C3 0.1(3) . . . . ?
C13 C8 C15 C16 -15.9(4) . . . . ?
C13 C8 C9 C10 3.2(4) . . . . ?
C13 C12 C11 C10 2.3(4) . . . . ?
C13 C12 C11 C14 -176.9(2) . . . . ?
C4 C3 C2 C1 -0.3(3) . . . . ?
C17 P1 C16 C1 71.48(18) . . . . ?
C17 P1 C16 C15 -115.52(19) . . . . ?
C17 P1 C23 C28 -49.6(2) . . . . ?
C17 P1 C23 C24 130.40(19) . . . . ?
C17 C22 C21 C20 0.0(4) . . . . ?
C17 C18 C19 C20 -0.8(4) . . . . ?
C12 C11 C10 C9 -1.7(4) . . . . ?
C15 C8 C13 C12 177.9(2) . . . . ?
C15 C8 C9 C10 -177.4(2) . . . . ?
C3 C4 C5 C6 0.4(3) . . . . ?
C23 P1 C16 C1 -43.27(19) . . . . ?
C23 P1 C16 C15 129.73(19) . . . . ?
C23 P1 C17 C22 156.07(18) . . . . ?
C23 P1 C17 C18 -34.1(2) . . . . ?
C23 C28 C27 C26 -1.0(4) . . . . ?
C23 C24 C25 C26 0.1(5) . . . . ?
C5 C4 C3 C2 0.1(3) . . . . ?
C2 C1 C16 P1 98.8(2) . . . . ?
C2 C1 C16 C15 -73.3(3) . . . . ?
C2 C1 C6 C5 0.3(3) . . . . ?
C22 C17 C18 C19 1.2(4) . . . . ?
C9 C8 C13 C12 -2.7(3) . . . . ?
C9 C8 C15 C16 164.8(2) . . . . ?
C28 C23 C24 C25 -0.4(4) . . . . ?
C28 C27 C26 C25 0.8(5) . . . . ?
C18 C17 C22 C21 -0.8(4) . . . . ?
C18 C19 C20 C21 0.0(4) . . . . ?
C19 C20 C21 C22 0.4(4) . . . . ?
C7 C4 C3 C2 -179.5(2) . . . . ?
C7 C4 C5 C6 179.9(2) . . . . ?
C27 C26 C25 C24 -0.3(5) . . . . ?
C24 C23 C28 C27 0.8(4) . . . . ?
C14 C11 C10 C9 177.4(3) . . . . ?

loop_
_smtbx_masks_void_nr
_smtbx_masks_void_average_x
_smtbx_masks_void_average_y
_smtbx_masks_void_average_z
_smtbx_masks_void_volume
_smtbx_masks_void_count_electrons
_smtbx_masks_void_content
1 0.000 -0.591 0.000 403.8 128.3 '2.2 HCCl3'
2 0.500 -0.552 0.500 403.8 128.3 '2.2 HCCl3'
